data_7115758
loop_
_publ_author_name
'Hui Li'
'Xiaoxun Li'
'Hao-Yuan Wang'
'Gabrielle N. Winston-McPherson'
'Hao-miao Julie Geng'
'Ilia A. Guzei'
'Weiping Tang'

_publ_section_title
;
 Copper-catalyzed tandem annulation/arylation for the synthesis of
 diindolylmethanes from propargylic alcohols
;
_journal_name_full Chem.Commun.
_journal_page_first 12293
_journal_paper_doi 10.1039/C4cc05901H
_journal_volume 50
_journal_year 2014
_chemical_formula_moiety 'C31 H26 N2 O2 S'
_chemical_formula_sum 'C31 H26 N2 O2 S'
_chemical_formula_weight 490.60
_chemical_name_systematic
;
 ?
;
_space_group_crystal_system monoclinic
_space_group_IT_number 14
_space_group_name_Hall '-P 2ybc'
_space_group_name_H-M_alt 'P 1 21/c 1'
_symmetry_space_group_name_Hall '-P 2ybc'
_symmetry_space_group_name_H-M 'P 1 21/c 1'
_atom_sites_solution_hydrogens mixed
_atom_sites_solution_primary direct
_audit_creation_date 2014-05-22
_audit_creation_method
;
Olex2 1.2-beta
(compiled 2014.03.20 svn.r2914 for OlexSys, GUI svn.r4816)
;
_cell_angle_alpha 90
_cell_angle_beta 108.247(5)
_cell_angle_gamma 90
_cell_formula_units_Z 4
_cell_length_a 14.1262(11)
_cell_length_b 9.3818(5)
_cell_length_c 20.2526(8)
_cell_measurement_reflns_used 9384
_cell_measurement_temperature 100(2)
_cell_measurement_theta_max 72.88
_cell_measurement_theta_min 3.294
_cell_volume 2549.1(3)
_computing_cell_refinement 'SAINT+ Ver. 8.34A (Bruker-AXS, 2014)'
_computing_data_collection 'APEX2 Ver. 2014.1-1 (Bruker-AXS, 2014)'
_computing_data_reduction 'SAINT+ Ver. 8.34A (Bruker-AXS, 2014)'
_computing_molecular_graphics 'Olex2 (Dolomanov et al., 2009)'
_computing_publication_material 'Olex2 (Dolomanov et al., 2009)'
_computing_structure_refinement 'XL (Sheldrick, 2008)'
_computing_structure_solution 'ShelXS (Sheldrick, 2008)'
_diffrn_ambient_temperature 99.98
_diffrn_detector_area_resol_mean 7.9
_diffrn_detector_type 'CCD area detector'
_diffrn_measured_fraction_theta_full 0.990
_diffrn_measured_fraction_theta_max 0.981
_diffrn_measurement_device 'three-circle diffractometer'
_diffrn_measurement_device_type 'Bruker SMART APEX2 area detector'
_diffrn_measurement_method '0.7 \f and \w scans'
_diffrn_radiation_collimation '0.5 mm double-pinhole'
_diffrn_radiation_monochromator 'equatorially mounted graphite'
_diffrn_radiation_probe x-ray
_diffrn_radiation_type CuK\a
_diffrn_radiation_wavelength 1.54178
_diffrn_reflns_av_R_equivalents 0.0173
_diffrn_reflns_av_unetI/netI 0.0083
_diffrn_reflns_Laue_measured_fraction_full 0.990
_diffrn_reflns_Laue_measured_fraction_max 0.981
_diffrn_reflns_limit_h_max 16
_diffrn_reflns_limit_h_min -17
_diffrn_reflns_limit_k_max 11
_diffrn_reflns_limit_k_min -11
_diffrn_reflns_limit_l_max 25
_diffrn_reflns_limit_l_min -25
_diffrn_reflns_number 46397
_diffrn_reflns_point_group_measured_fraction_full 0.990
_diffrn_reflns_point_group_measured_fraction_max 0.981
_diffrn_reflns_theta_full 67.000
_diffrn_reflns_theta_max 72.995
_diffrn_reflns_theta_min 3.294
_diffrn_source 'sealed X-ray tube'
_diffrn_source_type 'Siemens, K FFCU 2K 90'
_exptl_absorpt_coefficient_mu 1.370
_exptl_absorpt_correction_T_max 0.7537
_exptl_absorpt_correction_T_min 0.6746
_exptl_absorpt_correction_type multi-scan
_exptl_absorpt_process_details
;
SADABS-2012/1 (Bruker,2012) was used for absorption correction.
wR2(int) was 0.0430 before and 0.0295 after correction.
The Ratio of minimum to maximum transmission is 0.8951.
The \l/2 correction factor is 0.0015.
;
_exptl_crystal_colour colourless
_exptl_crystal_colour_primary colourless
_exptl_crystal_density_diffrn 1.278
_exptl_crystal_density_method 'not measured'
_exptl_crystal_description block
_exptl_crystal_F_000 1032
_exptl_crystal_size_max 0.56
_exptl_crystal_size_mid 0.47
_exptl_crystal_size_min 0.44
_refine_diff_density_max 0.318
_refine_diff_density_min -0.490
_refine_diff_density_rms 0.048
_refine_ls_extinction_method none
_refine_ls_goodness_of_fit_ref 1.055
_refine_ls_hydrogen_treatment mixed
_refine_ls_matrix_type full
_refine_ls_number_parameters 333
_refine_ls_number_reflns 4996
_refine_ls_number_restraints 0
_refine_ls_restrained_S_all 1.055
_refine_ls_R_factor_all 0.0349
_refine_ls_R_factor_gt 0.0348
_refine_ls_shift/su_max 0.001
_refine_ls_shift/su_mean 0.000
_refine_ls_structure_factor_coef Fsqd
_refine_ls_weighting_details 'w=1/[\s^2^(Fo^2^)+(0.0456P)^2^+1.3787P] where P=(Fo^2^+2Fc^2^)/3'
_refine_ls_weighting_scheme calc
_refine_ls_wR_factor_gt 0.0892
_refine_ls_wR_factor_ref 0.0893
_reflns_Friedel_coverage 0.000
_reflns_number_gt 4978
_reflns_number_total 4996
_reflns_threshold_expression 'I > 2\s(I)'
_cod_data_source_file c4cc05901h2.cif
_cod_data_source_block tang21
_cod_database_code 7115758
_shelxl_version_number 2014-2
_shelx_space_group_comment
;
The symmetry employed for this shelxl refinement is uniquely defined
by the following loop, which should always be used as a source of
symmetry information in preference to the above space-group names.
They are only intended as comments.
;
_shelx_estimated_absorpt_t_max 0.584
_shelx_estimated_absorpt_t_min 0.514
_olex2_refinement_description
;
1. Fixed Uiso
 At 1.2 times of:
  All C(H) groups, All N(H) groups
 At 1.5 times of:
  All C(H,H,H) groups
2.a Aromatic/amide H refined with riding coordinates:
 C2(H2A), C3(H3), C5(H5), C6(H6), C9(H9), C10(H10), C11(H11), C12(H12),
 C18(H18), C19(H19), C20(H20), C21(H21), C22(H22), C26(H26), C27(H27), C28(H28),
  C29(H29), C31(H31)
2.b Idealised Me refined as rotating group:
 C7(H7A,H7B,H7C), C23(H23A,H23B,H23C)
;

loop_
_space_group_symop_operation_xyz
'x, y, z'
'-x, y+1/2, -z+1/2'
'-x, -y, -z'
'x, -y-1/2, z-1/2'

loop_
_atom_site_label
_atom_site_type_symbol
_atom_site_fract_x
_atom_site_fract_y
_atom_site_fract_z
_atom_site_U_iso_or_equiv
_atom_site_adp_type
_atom_site_occupancy
_atom_site_site_symmetry_order
_atom_site_calc_flag
_atom_site_refinement_flags_posn
S1 S 0.73663(2) 0.53993(3) 0.63188(2) 0.01513(9) Uani 1 1 d .
O1 O 0.80592(7) 0.58732(10) 0.69612(5) 0.0232(2) Uani 1 1 d .
O2 O 0.63533(6) 0.58877(9) 0.61187(5) 0.01966(19) Uani 1 1 d .
N1 N 0.72560(8) 0.36700(11) 0.63358(5) 0.0161(2) Uani 1 1 d .
H1 H 0.6676(12) 0.3411(17) 0.6097(8) 0.019 Uiso 1 1 d R
N2 N 0.57538(8) 0.31144(12) 0.40334(6) 0.0211(2) Uani 1 1 d .
H2 H 0.5264(13) 0.3537(18) 0.3736(9) 0.025 Uiso 1 1 d R
C1 C 0.78778(9) 0.57984(13) 0.56543(6) 0.0174(2) Uani 1 1 d .
C2 C 0.72587(10) 0.57753(13) 0.49673(7) 0.0207(3) Uani 1 1 d .
H2A H 0.6570 0.5560 0.4861 0.025 Uiso 1 1 calc R
C3 C 0.76602(11) 0.60706(14) 0.44420(7) 0.0256(3) Uani 1 1 d .
H3 H 0.7242 0.6060 0.3972 0.031 Uiso 1 1 calc R
C4 C 0.86686(12) 0.63829(17) 0.45904(8) 0.0315(3) Uani 1 1 d .
C5 C 0.92717(11) 0.63886(19) 0.52799(9) 0.0349(4) Uani 1 1 d .
H5 H 0.9962 0.6589 0.5385 0.042 Uiso 1 1 calc R
C6 C 0.88846(10) 0.61066(16) 0.58175(7) 0.0264(3) Uani 1 1 d .
H6 H 0.9301 0.6124 0.6288 0.032 Uiso 1 1 calc R
C7 C 0.90971(14) 0.6719(2) 0.40132(10) 0.0508(5) Uani 1 1 d .
H7A H 0.8901 0.5976 0.3656 0.076 Uiso 1 1 calc GR
H7B H 0.9826 0.6757 0.4202 0.076 Uiso 1 1 calc GR
H7C H 0.8843 0.7643 0.3807 0.076 Uiso 1 1 calc GR
C8 C 0.80229(9) 0.26331(13) 0.64568(6) 0.0164(2) Uani 1 1 d .
C9 C 0.89766(9) 0.29417(15) 0.68972(6) 0.0218(3) Uani 1 1 d .
H9 H 0.9121 0.3864 0.7098 0.026 Uiso 1 1 calc R
C10 C 0.97170(10) 0.19082(17) 0.70448(7) 0.0271(3) Uani 1 1 d .
H10 H 1.0369 0.2125 0.7340 0.033 Uiso 1 1 calc R
C11 C 0.95011(11) 0.05630(17) 0.67604(7) 0.0295(3) Uani 1 1 d .
H11 H 1.0004 -0.0150 0.6864 0.035 Uiso 1 1 calc R
C12 C 0.85508(11) 0.02524(15) 0.63241(7) 0.0256(3) Uani 1 1 d .
H12 H 0.8411 -0.0681 0.6137 0.031 Uiso 1 1 calc R
C13 C 0.77943(9) 0.12747(14) 0.61520(6) 0.0181(3) Uani 1 1 d .
C14 C 0.67552(9) 0.09303(13) 0.56360(6) 0.0176(2) Uani 1 1 d .
C15 C 0.59904(9) 0.12421(13) 0.59765(6) 0.0185(3) Uani 1 1 d .
C16 C 0.53964(9) 0.15715(13) 0.62627(6) 0.0188(3) Uani 1 1 d .
C17 C 0.47215(9) 0.19721(13) 0.66346(6) 0.0174(2) Uani 1 1 d .
C18 C 0.48926(10) 0.32130(14) 0.70388(7) 0.0209(3) Uani 1 1 d .
H18 H 0.5436 0.3818 0.7049 0.025 Uiso 1 1 calc R
C19 C 0.42680(10) 0.35577(14) 0.74241(7) 0.0235(3) Uani 1 1 d .
H19 H 0.4385 0.4401 0.7697 0.028 Uiso 1 1 calc R
C20 C 0.34731(10) 0.26790(15) 0.74133(7) 0.0234(3) Uani 1 1 d .
H20 H 0.3050 0.2919 0.7680 0.028 Uiso 1 1 calc R
C21 C 0.32970(10) 0.14475(15) 0.70121(7) 0.0234(3) Uani 1 1 d .
H21 H 0.2753 0.0846 0.7005 0.028 Uiso 1 1 calc R
C22 C 0.39130(10) 0.10942(14) 0.66223(7) 0.0205(3) Uani 1 1 d .
H22 H 0.3787 0.0255 0.6346 0.025 Uiso 1 1 calc R
C23 C 0.66458(11) -0.06588(14) 0.54205(8) 0.0256(3) Uani 1 1 d .
H23A H 0.6746 -0.1255 0.5834 0.038 Uiso 1 1 calc GR
H23B H 0.7145 -0.0902 0.5195 0.038 Uiso 1 1 calc GR
H23C H 0.5977 -0.0826 0.5096 0.038 Uiso 1 1 calc GR
C24 C 0.65565(9) 0.18216(12) 0.49762(6) 0.0160(2) Uani 1 1 d .
C25 C 0.71668(9) 0.18849(13) 0.45248(6) 0.0177(2) Uani 1 1 d .
C26 C 0.80934(10) 0.13001(15) 0.45445(7) 0.0248(3) Uani 1 1 d .
H26 H 0.8473 0.0758 0.4934 0.030 Uiso 1 1 calc R
C27 C 0.84403(12) 0.15299(18) 0.39866(8) 0.0328(3) Uani 1 1 d .
H27 H 0.9060 0.1127 0.3993 0.039 Uiso 1 1 calc R
C28 C 0.78975(12) 0.23455(18) 0.34112(8) 0.0335(3) Uani 1 1 d .
H28 H 0.8160 0.2492 0.3038 0.040 Uiso 1 1 calc R
C29 C 0.69912(11) 0.29373(15) 0.33782(7) 0.0271(3) Uani 1 1 d .
H29 H 0.6624 0.3491 0.2990 0.033 Uiso 1 1 calc R
C30 C 0.66329(10) 0.26928(13) 0.39368(6) 0.0199(3) Uani 1 1 d .
C31 C 0.57105(9) 0.25750(13) 0.46541(6) 0.0187(2) Uani 1 1 d .
H31 H 0.5170 0.2707 0.4833 0.022 Uiso 1 1 calc R

loop_
_atom_site_aniso_label
_atom_site_aniso_U_11
_atom_site_aniso_U_22
_atom_site_aniso_U_33
_atom_site_aniso_U_23
_atom_site_aniso_U_13
_atom_site_aniso_U_12
S1 0.01359(16) 0.01599(15) 0.01654(15) -0.00414(10) 0.00576(12) -0.00195(10)
O1 0.0191(5) 0.0300(5) 0.0210(5) -0.0102(4) 0.0068(4) -0.0055(4)
O2 0.0171(4) 0.0181(4) 0.0250(4) -0.0030(3) 0.0082(4) 0.0008(3)
N1 0.0111(5) 0.0169(5) 0.0189(5) 0.0000(4) 0.0025(4) -0.0013(4)
N2 0.0196(6) 0.0203(5) 0.0192(5) 0.0030(4) 0.0001(4) 0.0006(4)
C1 0.0193(6) 0.0140(5) 0.0215(6) -0.0013(5) 0.0098(5) -0.0008(4)
C2 0.0238(7) 0.0165(6) 0.0225(6) -0.0011(5) 0.0081(5) -0.0031(5)
C3 0.0347(8) 0.0214(6) 0.0221(6) 0.0026(5) 0.0111(6) 0.0015(5)
C4 0.0354(8) 0.0332(8) 0.0331(8) 0.0103(6) 0.0212(7) 0.0067(6)
C5 0.0223(7) 0.0472(9) 0.0395(8) 0.0094(7) 0.0159(6) -0.0006(6)
C6 0.0204(7) 0.0329(7) 0.0269(7) 0.0016(6) 0.0091(5) -0.0018(5)
C7 0.0457(10) 0.0747(13) 0.0431(10) 0.0239(9) 0.0302(9) 0.0128(9)
C8 0.0143(6) 0.0224(6) 0.0134(5) 0.0049(5) 0.0053(4) 0.0033(5)
C9 0.0168(6) 0.0333(7) 0.0149(6) 0.0029(5) 0.0043(5) 0.0009(5)
C10 0.0158(6) 0.0484(9) 0.0159(6) 0.0089(6) 0.0034(5) 0.0075(6)
C11 0.0240(7) 0.0435(9) 0.0219(7) 0.0129(6) 0.0084(6) 0.0197(6)
C12 0.0300(7) 0.0261(7) 0.0224(6) 0.0069(5) 0.0107(6) 0.0124(6)
C13 0.0187(6) 0.0214(6) 0.0157(6) 0.0056(5) 0.0076(5) 0.0044(5)
C14 0.0193(6) 0.0128(6) 0.0207(6) 0.0014(5) 0.0064(5) 0.0012(4)
C15 0.0187(6) 0.0143(5) 0.0214(6) 0.0030(5) 0.0049(5) -0.0027(5)
C16 0.0185(6) 0.0160(6) 0.0204(6) 0.0036(5) 0.0038(5) -0.0029(5)
C17 0.0180(6) 0.0177(6) 0.0154(5) 0.0041(4) 0.0037(5) -0.0001(5)
C18 0.0195(6) 0.0191(6) 0.0213(6) 0.0014(5) 0.0024(5) -0.0039(5)
C19 0.0293(7) 0.0204(6) 0.0184(6) -0.0017(5) 0.0039(5) 0.0002(5)
C20 0.0275(7) 0.0266(7) 0.0185(6) 0.0045(5) 0.0108(5) 0.0037(5)
C21 0.0234(7) 0.0238(7) 0.0250(6) 0.0045(5) 0.0103(5) -0.0042(5)
C22 0.0229(6) 0.0180(6) 0.0204(6) 0.0001(5) 0.0065(5) -0.0037(5)
C23 0.0323(8) 0.0137(6) 0.0317(7) 0.0008(5) 0.0113(6) -0.0002(5)
C24 0.0156(6) 0.0137(5) 0.0171(6) -0.0024(4) 0.0031(5) -0.0030(4)
C25 0.0201(6) 0.0156(6) 0.0164(6) -0.0045(4) 0.0042(5) -0.0038(5)
C26 0.0228(7) 0.0291(7) 0.0226(6) -0.0032(5) 0.0072(5) 0.0021(5)
C27 0.0288(8) 0.0436(9) 0.0304(7) -0.0078(6) 0.0154(6) 0.0009(6)
C28 0.0413(9) 0.0417(9) 0.0230(7) -0.0064(6) 0.0177(6) -0.0081(7)
C29 0.0367(8) 0.0267(7) 0.0172(6) -0.0019(5) 0.0074(6) -0.0064(6)
C30 0.0227(6) 0.0167(6) 0.0177(6) -0.0041(5) 0.0027(5) -0.0053(5)
C31 0.0174(6) 0.0167(6) 0.0210(6) 0.0005(5) 0.0047(5) -0.0021(5)

loop_
_atom_type_symbol
_atom_type_description
_atom_type_scat_dispersion_real
_atom_type_scat_dispersion_imag
_atom_type_scat_source
C C 0.0181 0.0091 'International Tables Vol C Tables 4.2.6.8 and 6.1.1.4'
H H 0.0000 0.0000 'International Tables Vol C Tables 4.2.6.8 and 6.1.1.4'
N N 0.0311 0.0180 'International Tables Vol C Tables 4.2.6.8 and 6.1.1.4'
O O 0.0492 0.0322 'International Tables Vol C Tables 4.2.6.8 and 6.1.1.4'
S S 0.3331 0.5567 'International Tables Vol C Tables 4.2.6.8 and 6.1.1.4'

loop_
_geom_angle_atom_site_label_1
_geom_angle_atom_site_label_2
_geom_angle_atom_site_label_3
_geom_angle
O1 S1 O2 119.67(5)
O1 S1 N1 109.40(6)
O1 S1 C1 107.57(6)
O2 S1 N1 103.31(5)
O2 S1 C1 109.20(6)
N1 S1 C1 107.05(6)
S1 N1 H1 110.8(11)
C8 N1 S1 127.78(9)
C8 N1 H1 116.8(11)
C30 N2 H2 126.8(11)
C31 N2 H2 123.7(11)
C31 N2 C30 108.98(11)
C2 C1 S1 118.82(10)
C6 C1 S1 119.97(10)
C6 C1 C2 121.19(12)
C1 C2 H2A 120.5
C3 C2 C1 119.05(12)
C3 C2 H2A 120.5
C2 C3 H3 119.5
C2 C3 C4 121.01(13)
C4 C3 H3 119.5
C3 C4 C7 120.57(15)
C5 C4 C3 118.80(13)
C5 C4 C7 120.62(15)
C4 C5 H5 119.4
C6 C5 C4 121.29(14)
C6 C5 H5 119.4
C1 C6 C5 118.65(13)
C1 C6 H6 120.7
C5 C6 H6 120.7
C4 C7 H7A 109.5
C4 C7 H7B 109.5
C4 C7 H7C 109.5
H7A C7 H7B 109.5
H7A C7 H7C 109.5
H7B C7 H7C 109.5
C9 C8 N1 120.06(12)
C9 C8 C13 120.76(12)
C13 C8 N1 119.12(11)
C8 C9 H9 119.8
C10 C9 C8 120.32(13)
C10 C9 H9 119.8
C9 C10 H10 120.2
C11 C10 C9 119.69(13)
C11 C10 H10 120.2
C10 C11 H11 120.0
C10 C11 C12 120.05(13)
C12 C11 H11 120.0
C11 C12 H12 119.1
C11 C12 C13 121.80(14)
C13 C12 H12 119.1
C8 C13 C14 121.61(11)
C12 C13 C8 117.35(12)
C12 C13 C14 121.03(12)
C13 C14 C23 112.45(10)
C15 C14 C13 108.69(10)
C15 C14 C23 107.37(10)
C15 C14 C24 109.78(10)
C24 C14 C13 110.65(10)
C24 C14 C23 107.83(10)
C16 C15 C14 176.17(13)
C15 C16 C17 177.40(13)
C18 C17 C16 120.16(11)
C18 C17 C22 119.30(12)
C22 C17 C16 120.48(11)
C17 C18 H18 120.0
C19 C18 C17 119.95(12)
C19 C18 H18 120.0
C18 C19 H19 119.8
C18 C19 C20 120.46(12)
C20 C19 H19 119.8
C19 C20 H20 120.0
C19 C20 C21 119.94(12)
C21 C20 H20 120.0
C20 C21 H21 119.9
C22 C21 C20 120.18(12)
C22 C21 H21 119.9
C17 C22 H22 119.9
C21 C22 C17 120.17(12)
C21 C22 H22 119.9
C14 C23 H23A 109.5
C14 C23 H23B 109.5
C14 C23 H23C 109.5
H23A C23 H23B 109.5
H23A C23 H23C 109.5
H23B C23 H23C 109.5
C25 C24 C14 126.55(11)
C31 C24 C14 126.54(11)
C31 C24 C25 106.47(11)
C26 C25 C24 134.55(12)
C26 C25 C30 118.59(12)
C30 C25 C24 106.81(11)
C25 C26 H26 120.6
C27 C26 C25 118.71(13)
C27 C26 H26 120.6
C26 C27 H27 119.3
C26 C27 C28 121.49(14)
C28 C27 H27 119.3
C27 C28 H28 119.4
C29 C28 C27 121.15(13)
C29 C28 H28 119.4
C28 C29 H29 121.2
C28 C29 C30 117.51(13)
C30 C29 H29 121.2
N2 C30 C25 107.56(11)
N2 C30 C29 129.89(13)
C29 C30 C25 122.53(13)
N2 C31 H31 124.9
C24 C31 N2 110.16(11)
C24 C31 H31 124.9

loop_
_geom_bond_atom_site_label_1
_geom_bond_atom_site_label_2
_geom_bond_distance
S1 O1 1.4321(9)
S1 O2 1.4347(9)
S1 N1 1.6313(11)
S1 C1 1.7557(12)
N1 H1 0.846(17)
N1 C8 1.4191(15)
N2 H2 0.859(18)
N2 C30 1.3743(18)
N2 C31 1.3743(17)
C1 C2 1.3927(18)
C1 C6 1.3861(18)
C2 H2A 0.9500
C2 C3 1.3813(19)
C3 H3 0.9500
C3 C4 1.392(2)
C4 C5 1.390(2)
C4 C7 1.509(2)
C5 H5 0.9500
C5 C6 1.388(2)
C6 H6 0.9500
C7 H7A 0.9800
C7 H7B 0.9800
C7 H7C 0.9800
C8 C9 1.3935(18)
C8 C13 1.4088(18)
C9 H9 0.9500
C9 C10 1.3884(19)
C10 H10 0.9500
C10 C11 1.381(2)
C11 H11 0.9500
C11 C12 1.388(2)
C12 H12 0.9500
C12 C13 1.3965(18)
C13 C14 1.5461(17)
C14 C15 1.4815(17)
C14 C23 1.5475(17)
C14 C24 1.5260(17)
C15 C16 1.2000(19)
C16 C17 1.4377(17)
C17 C18 1.4000(18)
C17 C22 1.4021(17)
C18 H18 0.9500
C18 C19 1.3867(19)
C19 H19 0.9500
C19 C20 1.3876(19)
C20 H20 0.9500
C20 C21 1.389(2)
C21 H21 0.9500
C21 C22 1.3858(19)
C22 H22 0.9500
C23 H23A 0.9800
C23 H23B 0.9800
C23 H23C 0.9800
C24 C25 1.4409(17)
C24 C31 1.3656(17)
C25 C26 1.4082(18)
C25 C30 1.4140(18)
C26 H26 0.9500
C26 C27 1.382(2)
C27 H27 0.9500
C27 C28 1.404(2)
C28 H28 0.9500
C28 C29 1.378(2)
C29 H29 0.9500
C29 C30 1.3953(19)
C31 H31 0.9500

loop_
_geom_hbond_atom_site_label_D
_geom_hbond_atom_site_label_H
_geom_hbond_atom_site_label_A
_geom_hbond_distance_DH
_geom_hbond_distance_HA
_geom_hbond_distance_DA
_geom_hbond_angle_DHA
_geom_hbond_site_symmetry_A
N2 H2 O2 0.859(18) 2.453(17) 3.0426(15) 126.4(14) 3_666

loop_
_geom_torsion_atom_site_label_1
_geom_torsion_atom_site_label_2
_geom_torsion_atom_site_label_3
_geom_torsion_atom_site_label_4
_geom_torsion
S1 N1 C8 C9 32.08(16)
S1 N1 C8 C13 -150.78(10)
S1 C1 C2 C3 -179.18(10)
S1 C1 C6 C5 178.66(12)
O1 S1 N1 C8 -56.14(11)
O1 S1 C1 C2 -164.22(10)
O1 S1 C1 C6 16.80(13)
O2 S1 N1 C8 175.35(10)
O2 S1 C1 C2 -32.91(12)
O2 S1 C1 C6 148.10(11)
N1 S1 C1 C2 78.29(11)
N1 S1 C1 C6 -100.69(11)
N1 C8 C9 C10 176.81(11)
N1 C8 C13 C12 -175.46(11)
N1 C8 C13 C14 5.70(17)
C1 S1 N1 C8 60.14(11)
C1 C2 C3 C4 0.2(2)
C2 C1 C6 C5 -0.3(2)
C2 C3 C4 C5 0.2(2)
C2 C3 C4 C7 -179.34(15)
C3 C4 C5 C6 -0.8(2)
C4 C5 C6 C1 0.8(2)
C6 C1 C2 C3 -0.21(19)
C7 C4 C5 C6 178.82(16)
C8 C9 C10 C11 -0.89(19)
C8 C13 C14 C15 -56.09(14)
C8 C13 C14 C23 -174.83(11)
C8 C13 C14 C24 64.52(14)
C9 C8 C13 C12 1.65(17)
C9 C8 C13 C14 -177.19(11)
C9 C10 C11 C12 0.6(2)
C10 C11 C12 C13 0.8(2)
C11 C12 C13 C8 -1.95(19)
C11 C12 C13 C14 176.91(12)
C12 C13 C14 C15 125.11(12)
C12 C13 C14 C23 6.37(16)
C12 C13 C14 C24 -114.28(13)
C13 C8 C9 C10 -0.28(18)
C13 C14 C24 C25 56.04(15)
C13 C14 C24 C31 -132.53(13)
C14 C24 C25 C26 -4.7(2)
C14 C24 C25 C30 172.53(11)
C14 C24 C31 N2 -173.26(11)
C15 C14 C24 C25 176.00(11)
C15 C14 C24 C31 -12.57(17)
C16 C17 C18 C19 -176.78(12)
C16 C17 C22 C21 176.49(12)
C17 C18 C19 C20 0.1(2)
C18 C17 C22 C21 -0.61(19)
C18 C19 C20 C21 -0.3(2)
C19 C20 C21 C22 0.0(2)
C20 C21 C22 C17 0.5(2)
C22 C17 C18 C19 0.32(19)
C23 C14 C24 C25 -67.32(15)
C23 C14 C24 C31 104.11(14)
C24 C25 C26 C27 176.52(14)
C24 C25 C30 N2 0.91(13)
C24 C25 C30 C29 -178.07(12)
C25 C24 C31 N2 -0.43(14)
C25 C26 C27 C28 0.9(2)
C26 C25 C30 N2 178.67(11)
C26 C25 C30 C29 -0.31(19)
C26 C27 C28 C29 -0.6(2)
C27 C28 C29 C30 -0.2(2)
C28 C29 C30 N2 -178.11(13)
C28 C29 C30 C25 0.6(2)
C30 N2 C31 C24 1.03(14)
C30 C25 C26 C27 -0.47(19)
C31 N2 C30 C25 -1.19(14)
C31 N2 C30 C29 177.69(13)
C31 C24 C25 C26 -177.54(14)
C31 C24 C25 C30 -0.30(13)
